data_2013734
loop_
_publ_author_name
'Li, Xia '
'Zou, Ying-Quan'
'Song, Hai-Bin'

_publ_section_title Tetra-\m-2-fluorobenzoato-bis[aqua(4,4'-bipyridine)(2-fluorobenzoato)lanthanum(III)]
_journal_issue 3
_journal_name_full 'Acta Crystallographica Section C'
_journal_page_first m110
_journal_page_last m111
_journal_paper_doi 10.1107/S0108270103029470
_journal_volume 60
_journal_year 2004
_chemical_formula_iupac '[La (C7 H4 F O2)6 (C10 H8 N2)2 (H2 O)2]'
_chemical_formula_moiety 'C31 H22 F3 La N2 O7'
_chemical_formula_sum 'C31 H22 F3 La N2 O7'
_chemical_formula_weight 730.42
_chemical_name_systematic
;
Diaquatris-bis[(\m-2-Fluorobenzoato-o,o':o')(\m-2-Fluorobenzoato-o,o'
(2-Fluorobenzoato-o)(4,4'-bipyridine-N)-lanthanum(III)]
;
_space_group_IT_number 2
_symmetry_cell_setting triclinic
_symmetry_space_group_name_Hall '-P 1'
_symmetry_space_group_name_H-M 'P -1'
_atom_sites_solution_hydrogens geom
_atom_sites_solution_primary direct
_atom_sites_solution_secondary difmap
_audit_creation_method SHELXL-97
_cell_angle_alpha 113.132(9)
_cell_angle_beta 104.763(9)
_cell_angle_gamma 96.916(9)
_cell_formula_units_Z 2
_cell_length_a 9.746(5)
_cell_length_b 12.780(7)
_cell_length_c 13.315(7)
_cell_measurement_reflns_used 986
_cell_measurement_temperature 293(2)
_cell_measurement_theta_max 28.00
_cell_measurement_theta_min 3.19
_cell_volume 1428.7(13)
_computing_cell_refinement SMART)
_computing_data_collection 'SMART (Bruker, 1997)'
_computing_data_reduction 'SAINT (Bruker, 1997'
_computing_molecular_graphics 'SHELXTL (Bruker, 1998)'
_computing_publication_material SHELXTL
_computing_structure_refinement 'SHELXL97 (Sheldrick, 1997)'
_computing_structure_solution 'SHELXS97 (Sheldrick, 1990)'
_diffrn_ambient_temperature 293(2)
_diffrn_measured_fraction_theta_full 0.998
_diffrn_measured_fraction_theta_max 0.961
_diffrn_measurement_device_type 'Bruker SMART CCD area-detector'
_diffrn_measurement_method '\f and \w scans'
_diffrn_radiation_monochromator graphite
_diffrn_radiation_source 'fine-focus sealed tube'
_diffrn_radiation_type MoK\a
_diffrn_radiation_wavelength 0.71073
_diffrn_reflns_av_R_equivalents 0.0321
_diffrn_reflns_av_sigmaI/netI 0.0511
_diffrn_reflns_limit_h_max 13
_diffrn_reflns_limit_h_min -12
_diffrn_reflns_limit_k_max 16
_diffrn_reflns_limit_k_min -15
_diffrn_reflns_limit_l_max 16
_diffrn_reflns_limit_l_min -17
_diffrn_reflns_number 13305
_diffrn_reflns_theta_full 25.00
_diffrn_reflns_theta_max 28.39
_diffrn_reflns_theta_min 1.76
_exptl_absorpt_coefficient_mu 1.567
_exptl_absorpt_correction_T_max 0.8342
_exptl_absorpt_correction_T_min 0.7283
_exptl_absorpt_correction_type multi-scan
_exptl_absorpt_process_details '(SADABS; Sheldrick, 1996)'
_exptl_crystal_colour white
_exptl_crystal_density_diffrn 1.698
_exptl_crystal_density_meas ?
_exptl_crystal_density_method 'not measured'
_exptl_crystal_description prism
_exptl_crystal_F_000 724
_exptl_crystal_size_max 0.20
_exptl_crystal_size_mid 0.18
_exptl_crystal_size_min 0.12
_refine_diff_density_max 0.773
_refine_diff_density_min -1.021
_refine_ls_extinction_method none
_refine_ls_goodness_of_fit_ref 1.075
_refine_ls_hydrogen_treatment constr
_refine_ls_matrix_type full
_refine_ls_number_parameters 397
_refine_ls_number_reflns 6871
_refine_ls_number_restraints 0
_refine_ls_restrained_S_all 1.075
_refine_ls_R_factor_all 0.0412
_refine_ls_R_factor_gt 0.0300
_refine_ls_shift/su_max 0.002
_refine_ls_shift/su_mean 0.000
_refine_ls_structure_factor_coef Fsqd
_refine_ls_weighting_details 'calc w=1/[\s^2^(Fo^2^)+(0.0392P)^2^] where P=(Fo^2^+2Fc^2^)/3'
_refine_ls_weighting_scheme calc
_refine_ls_wR_factor_gt 0.0677
_refine_ls_wR_factor_ref 0.0800
_reflns_number_gt 5931
_reflns_number_total 6871
_reflns_threshold_expression I>2\s(I)
_cod_data_source_file av1158.cif
_cod_data_source_block I
_cod_depositor_comments
;
The following automatic conversions were performed:
'_symmetry_cell_setting' value 'Triclinic' changed to 'triclinic'
according to '/home/saulius/struct/CIF-dictionaries/cif_core.dic'
dictionary named 'cif_core.dic' version 2.4.1 from 2010-06-29.

Automatic conversion script
Id: cif_fix_enum 1527 2010-12-29 10:47:43Z saulius 

The following automatic conversions were performed:

'_symmetry_cell_setting' value 'Triclinic' changed to 'triclinic'
according to /home/saulius/struct/CIF-dictionaries/cif_core.dic
dictionary named 'cif_core.dic' version 2.4.1 from
2010-06-29.

'_exptl_absorpt_correction_type' value 'MULTISCAN'
changed to 'multi-scan' according to
/home/saulius/struct/CIF-dictionaries/cif_core.dic dictionary named
'cif_core.dic' version 2.4.1 from 2010-06-29.

Automatic conversion script
Id: cif_fix_values 1715 2011-07-08 13:25:40Z adriana 

The following automatic conversions were performed:

'_exptl_crystal_density_meas' value 'NONE' was changed to '?' - the
value is perceived as not measured.

Automatic conversion script
Id: cif_fix_values 3008 2015-01-20 13:52:24Z robertas 
;
_cod_original_cell_volume 1428.6(13)
_cod_database_code 2013734
_cod_database_fobs_code 2013734

loop_
_symmetry_equiv_pos_as_xyz
'x, y, z'
'-x, -y, -z'

loop_
_atom_site_label
_atom_site_fract_x
_atom_site_fract_y
_atom_site_fract_z
_atom_site_U_iso_or_equiv
_atom_site_adp_type
_atom_site_calc_flag
_atom_site_refinement_flags
_atom_site_occupancy
_atom_site_disorder_assembly
_atom_site_disorder_group
_atom_site_type_symbol
La1 0.270721(16) 0.462748(14) 0.474272(14) 0.01955(6) Uani d . 1 . . La
C1 0.5566(3) 0.7307(3) 0.5589(3) 0.0267(6) Uani d . 1 . . C
C2 0.4994(3) 0.8372(3) 0.5770(3) 0.0267(6) Uani d . 1 . . C
C3 0.5894(4) 0.9501(3) 0.6337(3) 0.0356(8) Uani d . 1 . . C
C4 0.5366(4) 1.0488(3) 0.6504(4) 0.0454(9) Uani d . 1 . . C
H4 0.6003 1.1232 0.6886 0.055 Uiso calc R 1 . . H
C5 0.3877(5) 1.0351(4) 0.6096(4) 0.0504(10) Uani d . 1 . . C
H5 0.3500 1.1007 0.6201 0.061 Uiso calc R 1 . . H
C6 0.2943(4) 0.9246(4) 0.5532(4) 0.0489(10) Uani d . 1 . . C
H6 0.1937 0.9157 0.5256 0.059 Uiso calc R 1 . . H
C7 0.3493(3) 0.8275(3) 0.5378(3) 0.0374(8) Uani d . 1 . . C
H7 0.2849 0.7535 0.5002 0.045 Uiso calc R 1 . . H
C8 0.5667(3) 0.4954(3) 0.7183(3) 0.0260(6) Uani d . 1 . . C
C9 0.5893(3) 0.4608(3) 0.8161(3) 0.0277(7) Uani d . 1 . . C
C10 0.7051(4) 0.5192(4) 0.9196(3) 0.0411(9) Uani d . 1 . . C
C11 0.7232(5) 0.4870(4) 1.0083(4) 0.0556(11) Uani d . 1 . . C
H11 0.8009 0.5294 1.0772 0.067 Uiso calc R 1 . . H
C12 0.6252(5) 0.3915(4) 0.9941(4) 0.0574(12) Uani d . 1 . . C
H12 0.6376 0.3680 1.0530 0.069 Uiso calc R 1 . . H
C13 0.5093(5) 0.3307(4) 0.8935(4) 0.0588(12) Uani d . 1 . . C
H13 0.4432 0.2659 0.8842 0.071 Uiso calc R 1 . . H
C14 0.4903(4) 0.3657(3) 0.8054(3) 0.0422(9) Uani d . 1 . . C
H14 0.4101 0.3249 0.7381 0.051 Uiso calc R 1 . . H
C15 -0.0091(3) 0.6065(3) 0.4011(3) 0.0234(6) Uani d . 1 . . C
C16 -0.0020(3) 0.6741(3) 0.3320(3) 0.0255(6) Uani d . 1 . . C
C17 -0.0702(4) 0.7648(3) 0.3408(3) 0.0376(8) Uani d . 1 . . C
C18 -0.0586(5) 0.8265(4) 0.2762(4) 0.0523(11) Uani d . 1 . . C
H18 -0.1055 0.8869 0.2829 0.063 Uiso calc R 1 . . H
C19 0.0215(5) 0.7987(4) 0.2027(4) 0.0499(10) Uani d . 1 . . C
H19 0.0292 0.8402 0.1598 0.060 Uiso calc R 1 . . H
C20 0.0906(4) 0.7093(4) 0.1927(3) 0.0463(9) Uani d . 1 . . C
H20 0.1453 0.6905 0.1430 0.056 Uiso calc R 1 . . H
C21 0.0791(3) 0.6470(3) 0.2561(3) 0.0332(7) Uani d . 1 . . C
H21 0.1258 0.5864 0.2482 0.040 Uiso calc R 1 . . H
C22 -0.0008(4) 0.2862(3) 0.1763(3) 0.0398(8) Uani d . 1 . . C
H22 0.0315 0.3567 0.1744 0.048 Uiso calc R 1 . . H
C23 -0.1093(4) 0.1992(3) 0.0790(3) 0.0421(9) Uani d . 1 . . C
H23 -0.1483 0.2120 0.0146 0.050 Uiso calc R 1 . . H
C24 -0.1592(4) 0.0927(3) 0.0788(3) 0.0355(8) Uani d . 1 . . C
C25 -0.0939(4) 0.0806(3) 0.1780(4) 0.0469(10) Uani d . 1 . . C
H25 -0.1228 0.0106 0.1819 0.056 Uiso calc R 1 . . H
C26 0.0135(4) 0.1721(3) 0.2707(3) 0.0444(9) Uani d . 1 . . C
H26 0.0559 0.1614 0.3358 0.053 Uiso calc R 1 . . H
C27 -0.5196(4) -0.0661(4) -0.1615(3) 0.0477(10) Uani d . 1 . . C
H27 -0.5966 -0.0469 -0.2027 0.057 Uiso calc R 1 . . H
C28 -0.3986(4) 0.0242(3) -0.0806(3) 0.0422(9) Uani d . 1 . . C
H28 -0.3953 0.1013 -0.0689 0.051 Uiso calc R 1 . . H
C29 -0.2835(4) -0.0022(3) -0.0179(3) 0.0393(8) Uani d . 1 . . C
C30 -0.2942(5) -0.1199(4) -0.0431(4) 0.0616(13) Uani d . 1 . . C
H30 -0.2182 -0.1426 -0.0051 0.074 Uiso calc R 1 . . H
C31 -0.4198(5) -0.2026(4) -0.1256(4) 0.0678(14) Uani d . 1 . . C
H31 -0.4254 -0.2808 -0.1412 0.081 Uiso calc R 1 . . H
F1 0.7359(2) 0.9671(2) 0.6771(3) 0.0684(8) Uani d . 1 . . F
F2 0.8003(3) 0.6157(3) 0.9376(2) 0.0808(10) Uani d . 1 . . F
F3 -0.1461(3) 0.8002(3) 0.4148(3) 0.0728(8) Uani d . 1 . . F
N1 0.0599(3) 0.2759(2) 0.2716(2) 0.0344(6) Uani d . 1 . . N
N2 -0.5319(4) -0.1780(3) -0.1835(3) 0.0544(9) Uani d . 1 . . N
O1 0.4742(3) 0.63668(19) 0.5411(2) 0.0348(5) Uani d . 1 . . O
O2 0.6865(2) 0.7367(2) 0.5615(2) 0.0451(7) Uani d . 1 . . O
O3 0.4358(2) 0.4812(2) 0.6617(2) 0.0367(6) Uani d . 1 . . O
O4 0.6770(2) 0.5342(2) 0.69945(19) 0.0334(5) Uani d . 1 . . O
O5 0.0632(2) 0.5309(2) 0.3915(2) 0.0323(5) Uani d . 1 . . O
O6 -0.0876(2) 0.6291(2) 0.4651(2) 0.0323(5) Uani d . 1 . . O
O7 0.2306(2) 0.6321(2) 0.6405(2) 0.0421(6) Uani d . 1 . . O
H7A 0.2930 0.6952 0.6915 0.063 Uiso d R 1 . . H
H7B 0.1487 0.6292 0.6521 0.063 Uiso d R 1 . . H

loop_
_atom_site_aniso_label
_atom_site_aniso_U_11
_atom_site_aniso_U_22
_atom_site_aniso_U_33
_atom_site_aniso_U_12
_atom_site_aniso_U_13
_atom_site_aniso_U_23
La1 0.01654(8) 0.02040(9) 0.02189(9) 0.00551(6) 0.00559(6) 0.00969(7)
C1 0.0306(15) 0.0216(15) 0.0230(16) 0.0047(12) 0.0033(12) 0.0089(13)
C2 0.0269(14) 0.0245(16) 0.0282(16) 0.0079(12) 0.0075(12) 0.0117(13)
C3 0.0313(16) 0.0267(17) 0.044(2) 0.0072(13) 0.0090(14) 0.0131(15)
C4 0.051(2) 0.0247(18) 0.054(2) 0.0108(16) 0.0135(18) 0.0133(17)
C5 0.059(2) 0.039(2) 0.057(3) 0.0292(19) 0.018(2) 0.022(2)
C6 0.0383(19) 0.049(2) 0.055(3) 0.0221(18) 0.0062(17) 0.021(2)
C7 0.0288(16) 0.0347(19) 0.040(2) 0.0079(14) 0.0034(14) 0.0125(16)
C8 0.0284(14) 0.0274(16) 0.0214(15) 0.0094(12) 0.0086(12) 0.0091(13)
C9 0.0293(15) 0.0324(17) 0.0234(16) 0.0127(13) 0.0103(12) 0.0118(13)
C10 0.0366(18) 0.052(2) 0.0305(19) 0.0040(16) 0.0062(15) 0.0192(17)
C11 0.055(2) 0.080(3) 0.031(2) 0.014(2) 0.0047(18) 0.030(2)
C12 0.076(3) 0.079(3) 0.049(3) 0.037(3) 0.031(2) 0.048(3)
C13 0.067(3) 0.060(3) 0.070(3) 0.015(2) 0.029(2) 0.044(3)
C14 0.0419(19) 0.043(2) 0.043(2) 0.0046(16) 0.0116(16) 0.0242(18)
C15 0.0173(12) 0.0259(16) 0.0243(15) 0.0041(11) 0.0018(11) 0.0120(13)
C16 0.0228(13) 0.0277(16) 0.0269(16) 0.0053(12) 0.0033(12) 0.0164(13)
C17 0.0377(17) 0.043(2) 0.044(2) 0.0172(16) 0.0159(16) 0.0272(18)
C18 0.063(3) 0.052(3) 0.068(3) 0.027(2) 0.024(2) 0.047(2)
C19 0.058(2) 0.056(3) 0.051(2) 0.010(2) 0.016(2) 0.042(2)
C20 0.049(2) 0.058(3) 0.041(2) 0.0101(19) 0.0191(18) 0.029(2)
C21 0.0334(16) 0.0365(19) 0.0333(18) 0.0093(14) 0.0122(14) 0.0180(15)
C22 0.0447(19) 0.035(2) 0.0325(19) -0.0035(15) 0.0073(15) 0.0145(16)
C23 0.045(2) 0.044(2) 0.0290(19) -0.0007(16) 0.0064(15) 0.0156(17)
C24 0.0330(16) 0.0293(18) 0.0322(19) 0.0047(14) 0.0066(14) 0.0052(15)
C25 0.046(2) 0.0275(19) 0.053(2) 0.0004(16) -0.0043(18) 0.0187(18)
C26 0.0420(19) 0.034(2) 0.042(2) -0.0015(16) -0.0069(16) 0.0177(17)
C27 0.043(2) 0.055(3) 0.028(2) 0.0016(18) 0.0034(16) 0.0098(18)
C28 0.045(2) 0.043(2) 0.0271(19) 0.0019(16) 0.0065(15) 0.0100(16)
C29 0.0357(17) 0.0340(19) 0.0337(19) 0.0030(15) 0.0069(14) 0.0050(15)
C30 0.046(2) 0.037(2) 0.067(3) 0.0091(18) -0.002(2) 0.003(2)
C31 0.062(3) 0.027(2) 0.071(3) 0.0022(19) 0.003(2) -0.007(2)
F1 0.0302(11) 0.0322(12) 0.115(2) 0.0022(9) 0.0051(12) 0.0180(13)
F2 0.0689(17) 0.093(2) 0.0478(16) -0.0325(15) -0.0131(13) 0.0336(15)
F3 0.0911(19) 0.083(2) 0.102(2) 0.0613(17) 0.0645(18) 0.0655(18)
N1 0.0325(14) 0.0311(16) 0.0324(16) 0.0024(12) 0.0055(12) 0.0117(13)
N2 0.051(2) 0.049(2) 0.0313(18) -0.0053(16) 0.0070(15) -0.0042(15)
O1 0.0450(13) 0.0224(11) 0.0365(13) 0.0027(10) 0.0174(11) 0.0115(10)
O2 0.0258(11) 0.0282(13) 0.0698(19) 0.0080(10) 0.0063(12) 0.0159(13)
O3 0.0274(11) 0.0529(16) 0.0337(13) 0.0130(10) 0.0072(10) 0.0238(12)
O4 0.0283(11) 0.0468(15) 0.0255(12) 0.0056(10) 0.0085(9) 0.0178(11)
O5 0.0352(11) 0.0376(13) 0.0368(13) 0.0206(10) 0.0148(10) 0.0236(11)
O6 0.0308(11) 0.0343(13) 0.0435(14) 0.0128(9) 0.0202(10) 0.0226(11)
O7 0.0297(11) 0.0370(14) 0.0438(15) 0.0060(10) 0.0160(11) 0.0007(11)

loop_
_atom_type_symbol
_atom_type_description
_atom_type_scat_dispersion_real
_atom_type_scat_dispersion_imag
_atom_type_scat_source
C C 0.0033 0.0016 'International Tables Vol C Tables 4.2.6.8 and 6.1.1.4'
H H 0.0000 0.0000 'International Tables Vol C Tables 4.2.6.8 and 6.1.1.4'
N N 0.0061 0.0033 'International Tables Vol C Tables 4.2.6.8 and 6.1.1.4'
O O 0.0106 0.0060 'International Tables Vol C Tables 4.2.6.8 and 6.1.1.4'
F F 0.0171 0.0103 'International Tables Vol C Tables 4.2.6.8 and 6.1.1.4'
La La -0.2871 2.4523 'International Tables Vol C Tables 4.2.6.8 and 6.1.1.4'

loop_
_geom_angle_atom_site_label_1
_geom_angle_atom_site_label_2
_geom_angle_atom_site_label_3
_geom_angle_site_symmetry_1
_geom_angle_site_symmetry_3
_geom_angle
O5 La1 O1 . . 99.84(9)
O5 La1 O6 . 2_566 83.20(8)
O1 La1 O6 . 2_566 143.64(8)
O5 La1 O3 . . 142.72(8)
O1 La1 O3 . . 75.43(8)
O6 La1 O3 2_566 . 80.53(8)
O5 La1 O4 . 2_666 78.17(8)
O1 La1 O4 . 2_666 71.69(8)
O6 La1 O4 2_566 2_666 143.01(8)
O3 La1 O4 . 2_666 131.59(8)
O5 La1 O2 . 2_666 133.53(8)
O1 La1 O2 . 2_666 122.16(8)
O6 La1 O2 2_566 2_666 74.58(8)
O3 La1 O2 . 2_666 73.03(9)
O4 La1 O2 2_666 2_666 95.77(9)
O5 La1 O7 . . 71.51(9)
O1 La1 O7 . . 72.89(8)
O6 La1 O7 2_566 . 73.90(8)
O3 La1 O7 . . 71.81(9)
O4 La1 O7 2_666 . 127.77(9)
O2 La1 O7 2_666 . 135.76(10)
O5 La1 N1 . . 68.32(9)
O1 La1 N1 . . 142.92(8)
O6 La1 N1 2_566 . 71.99(9)
O3 La1 N1 . . 135.31(9)
O4 La1 N1 2_666 . 71.49(9)
O2 La1 N1 2_666 . 66.16(9)
O7 La1 N1 . . 129.38(8)
O5 La1 O1 . 2_666 151.13(7)
O1 La1 O1 . 2_666 76.33(9)
O6 La1 O1 2_566 2_666 117.06(7)
O3 La1 O1 . 2_666 64.85(8)
O4 La1 O1 2_666 2_666 73.46(7)
O2 La1 O1 2_666 2_666 46.53(7)
O7 La1 O1 . 2_666 131.64(7)
N1 La1 O1 . 2_666 97.23(8)
O5 La1 C1 . 2_666 148.13(8)
O1 La1 C1 . 2_666 99.86(9)
O6 La1 C1 2_566 2_666 95.35(9)
O3 La1 C1 . 2_666 67.12(8)
O4 La1 C1 2_666 2_666 84.57(8)
O2 La1 C1 2_666 2_666 22.67(8)
O7 La1 C1 . 2_666 138.75(9)
N1 La1 C1 . 2_666 80.90(9)
O1 La1 C1 2_666 2_666 23.87(7)
O2 C1 O1 . . 121.3(3)
O2 C1 C2 . . 118.7(3)
O1 C1 C2 . . 120.0(3)
O2 C1 La1 . 2_666 50.69(16)
O1 C1 La1 . 2_666 70.64(18)
C2 C1 La1 . 2_666 169.4(2)
C3 C2 C7 . . 116.4(3)
C3 C2 C1 . . 123.0(3)
C7 C2 C1 . . 120.7(3)
F1 C3 C4 . . 117.0(3)
F1 C3 C2 . . 120.0(3)
C4 C3 C2 . . 123.0(3)
C5 C4 C3 . . 118.7(3)
C5 C4 H4 . . 120.7
C3 C4 H4 . . 120.7
C4 C5 C6 . . 120.2(4)
C4 C5 H5 . . 119.9
C6 C5 H5 . . 119.9
C7 C6 C5 . . 120.1(4)
C7 C6 H6 . . 119.9
C5 C6 H6 . . 119.9
C6 C7 C2 . . 121.6(3)
C6 C7 H7 . . 119.2
C2 C7 H7 . . 119.2
O4 C8 O3 . . 125.7(3)
O4 C8 C9 . . 118.6(3)
O3 C8 C9 . . 115.6(3)
C10 C9 C14 . . 116.5(3)
C10 C9 C8 . . 123.7(3)
C14 C9 C8 . . 119.9(3)
F2 C10 C11 . . 117.8(3)
F2 C10 C9 . . 119.3(3)
C11 C10 C9 . . 122.8(4)
C12 C11 C10 . . 119.2(4)
C12 C11 H11 . . 120.4
C10 C11 H11 . . 120.4
C13 C12 C11 . . 120.3(4)
C13 C12 H12 . . 119.9
C11 C12 H12 . . 119.9
C12 C13 C14 . . 120.0(4)
C12 C13 H13 . . 120.0
C14 C13 H13 . . 120.0
C13 C14 C9 . . 121.2(4)
C13 C14 H14 . . 119.4
C9 C14 H14 . . 119.4
O5 C15 O6 . . 124.1(3)
O5 C15 C16 . . 117.8(3)
O6 C15 C16 . . 118.1(3)
C17 C16 C21 . . 117.7(3)
C17 C16 C15 . . 123.0(3)
C21 C16 C15 . . 119.3(3)
F3 C17 C16 . . 122.0(3)
F3 C17 C18 . . 117.0(3)
C16 C17 C18 . . 121.0(3)
C19 C18 C17 . . 120.3(4)
C19 C18 H18 . . 119.8
C17 C18 H18 . . 119.8
C18 C19 C20 . . 119.8(4)
C18 C19 H19 . . 120.1
C20 C19 H19 . . 120.1
C19 C20 C21 . . 120.3(4)
C19 C20 H20 . . 119.9
C21 C20 H20 . . 119.9
C20 C21 C16 . . 120.9(3)
C20 C21 H21 . . 119.5
C16 C21 H21 . . 119.5
N1 C22 C23 . . 124.5(3)
N1 C22 H22 . . 117.8
C23 C22 H22 . . 117.8
C22 C23 C24 . . 119.2(4)
C22 C23 H23 . . 120.4
C24 C23 H23 . . 120.4
C23 C24 C25 . . 116.6(3)
C23 C24 C29 . . 122.9(3)
C25 C24 C29 . . 120.4(3)
C26 C25 C24 . . 120.1(3)
C26 C25 H25 . . 119.9
C24 C25 H25 . . 119.9
N1 C26 C25 . . 123.3(4)
N1 C26 H26 . . 118.4
C25 C26 H26 . . 118.4
N2 C27 C28 . . 123.9(4)
N2 C27 H27 . . 118.0
C28 C27 H27 . . 118.0
C29 C28 C27 . . 119.0(4)
C29 C28 H28 . . 120.5
C27 C28 H28 . . 120.5
C28 C29 C30 . . 117.2(3)
C28 C29 C24 . . 120.9(3)
C30 C29 C24 . . 121.7(4)
C31 C30 C29 . . 118.9(4)
C31 C30 H30 . . 120.6
C29 C30 H30 . . 120.6
N2 C31 C30 . . 124.5(4)
N2 C31 H31 . . 117.8
C30 C31 H31 . . 117.8
C22 N1 C26 . . 116.3(3)
C22 N1 La1 . . 123.3(2)
C26 N1 La1 . . 120.4(2)
C31 N2 C27 . . 116.5(3)
C1 O1 La1 . . 166.6(2)
C1 O1 La1 . 2_666 85.49(19)
La1 O1 La1 . 2_666 103.67(9)
C1 O2 La1 . 2_666 106.6(2)
C8 O3 La1 . . 143.8(2)
C8 O4 La1 . 2_666 135.3(2)
C15 O5 La1 . . 150.2(2)
C15 O6 La1 . 2_566 143.4(2)
La1 O7 H7A . . 127.7
La1 O7 H7B . . 121.6
H7A O7 H7B . . 110.6

loop_
_geom_bond_atom_site_label_1
_geom_bond_atom_site_label_2
_geom_bond_site_symmetry_2
_geom_bond_distance
_geom_bond_publ_flag
La1 O5 . 2.471(2) ?
La1 O1 . 2.480(2) ?
La1 O6 2_566 2.488(2) ?
La1 O3 . 2.504(2) ?
La1 O4 2_666 2.506(2) ?
La1 O2 2_666 2.510(3) ?
La1 O7 . 2.572(3) ?
La1 N1 . 2.852(3) ?
La1 O1 2_666 2.942(3) ?
La1 C1 2_666 3.108(3) ?
C1 O2 . 1.250(4) ?
C1 O1 . 1.262(4) ?
C1 C2 . 1.489(4) ?
C1 La1 2_666 3.108(3) ?
C2 C3 . 1.386(4) ?
C2 C7 . 1.395(4) ?
C3 F1 . 1.351(4) ?
C3 C4 . 1.378(5) ?
C4 C5 . 1.376(5) ?
C4 H4 . 0.9300 ?
C5 C6 . 1.377(6) ?
C5 H5 . 0.9300 ?
C6 C7 . 1.372(5) ?
C6 H6 . 0.9300 ?
C7 H7 . 0.9300 ?
C8 O4 . 1.253(4) ?
C8 O3 . 1.255(4) ?
C8 C9 . 1.507(4) ?
C9 C10 . 1.388(5) ?
C9 C14 . 1.392(5) ?
C10 F2 . 1.348(4) ?
C10 C11 . 1.375(5) ?
C11 C12 . 1.371(6) ?
C11 H11 . 0.9300 ?
C12 C13 . 1.368(6) ?
C12 H12 . 0.9300 ?
C13 C14 . 1.391(6) ?
C13 H13 . 0.9300 ?
C14 H14 . 0.9300 ?
C15 O5 . 1.248(4) ?
C15 O6 . 1.260(4) ?
C15 C16 . 1.497(4) ?
C16 C17 . 1.384(5) ?
C16 C21 . 1.402(4) ?
C17 F3 . 1.351(4) ?
C17 C18 . 1.391(5) ?
C18 C19 . 1.370(6) ?
C18 H18 . 0.9300 ?
C19 C20 . 1.374(6) ?
C19 H19 . 0.9300 ?
C20 C21 . 1.383(5) ?
C20 H20 . 0.9300 ?
C21 H21 . 0.9300 ?
C22 N1 . 1.321(4) ?
C22 C23 . 1.385(5) ?
C22 H22 . 0.9300 ?
C23 C24 . 1.388(5) ?
C23 H23 . 0.9300 ?
C24 C25 . 1.389(5) ?
C24 C29 . 1.490(5) ?
C25 C26 . 1.378(5) ?
C25 H25 . 0.9300 ?
C26 N1 . 1.343(5) ?
C26 H26 . 0.9300 ?
C27 N2 . 1.326(6) ?
C27 C28 . 1.389(5) ?
C27 H27 . 0.9300 ?
C28 C29 . 1.381(5) ?
C28 H28 . 0.9300 ?
C29 C30 . 1.390(6) ?
C30 C31 . 1.383(6) ?
C30 H30 . 0.9300 ?
C31 N2 . 1.315(6) ?
C31 H31 . 0.9300 ?
O1 La1 2_666 2.942(3) ?
O2 La1 2_666 2.510(3) ?
O4 La1 2_666 2.506(2) ?
O6 La1 2_566 2.488(2) ?
O7 H7A . 0.8497 ?
O7 H7B . 0.8506 ?

loop_
_geom_hbond_atom_site_label_D
_geom_hbond_atom_site_label_H
_geom_hbond_atom_site_label_A
_geom_hbond_site_symmetry_A
_geom_hbond_distance_DH
_geom_hbond_distance_HA
_geom_hbond_distance_DA
_geom_hbond_angle_DHA
O7 H7A N2 1_666 0.85 2.02 2.855(4) 168
O7 H7B O5 2_566 0.85 2.50 3.158(4) 135
C5 H5 F3 2_576 0.93 2.52 3.379(5) 153
C26 H26 O2 2_666 0.93 2.44 2.950(4) 115

loop_
_geom_torsion_atom_site_label_1
_geom_torsion_atom_site_label_2
_geom_torsion_atom_site_label_3
_geom_torsion_atom_site_label_4
_geom_torsion_site_symmetry_1
_geom_torsion_site_symmetry_4
_geom_torsion
O2 C1 C2 C3 . . -22.4(5)
O1 C1 C2 C3 . . 157.8(3)
La1 C1 C2 C3 2_666 . -23.9(13)
O2 C1 C2 C7 . . 158.3(3)
O1 C1 C2 C7 . . -21.5(5)
La1 C1 C2 C7 2_666 . 156.8(10)
C7 C2 C3 F1 . . 178.2(3)
C1 C2 C3 F1 . . -1.1(5)
C7 C2 C3 C4 . . -0.7(5)
C1 C2 C3 C4 . . 180.0(3)
F1 C3 C4 C5 . . -178.6(4)
C2 C3 C4 C5 . . 0.3(6)
C3 C4 C5 C6 . . 0.0(6)
C4 C5 C6 C7 . . 0.2(7)
C5 C6 C7 C2 . . -0.6(6)
C3 C2 C7 C6 . . 0.8(5)
C1 C2 C7 C6 . . -179.8(4)
O4 C8 C9 C10 . . 35.4(5)
O3 C8 C9 C10 . . -145.2(3)
O4 C8 C9 C14 . . -144.9(3)
O3 C8 C9 C14 . . 34.6(4)
C14 C9 C10 F2 . . -176.6(4)
C8 C9 C10 F2 . . 3.2(6)
C14 C9 C10 C11 . . -0.3(6)
C8 C9 C10 C11 . . 179.4(4)
F2 C10 C11 C12 . . 177.8(4)
C9 C10 C11 C12 . . 1.6(7)
C10 C11 C12 C13 . . -1.3(7)
C11 C12 C13 C14 . . -0.1(7)
C12 C13 C14 C9 . . 1.4(7)
C10 C9 C14 C13 . . -1.1(6)
C8 C9 C14 C13 . . 179.1(4)
O5 C15 C16 C17 . . -176.0(3)
O6 C15 C16 C17 . . 4.1(4)
O5 C15 C16 C21 . . 2.8(4)
O6 C15 C16 C21 . . -177.1(3)
C21 C16 C17 F3 . . -177.5(3)
C15 C16 C17 F3 . . 1.4(5)
C21 C16 C17 C18 . . 0.1(5)
C15 C16 C17 C18 . . 178.9(3)
F3 C17 C18 C19 . . 177.4(4)
C16 C17 C18 C19 . . -0.3(6)
C17 C18 C19 C20 . . 0.1(7)
C18 C19 C20 C21 . . 0.2(6)
C19 C20 C21 C16 . . -0.4(6)
C17 C16 C21 C20 . . 0.2(5)
C15 C16 C21 C20 . . -178.7(3)
N1 C22 C23 C24 . . -0.5(6)
C22 C23 C24 C25 . . -0.7(6)
C22 C23 C24 C29 . . 174.9(3)
C23 C24 C25 C26 . . 0.6(6)
C29 C24 C25 C26 . . -175.1(4)
C24 C25 C26 N1 . . 0.5(7)
N2 C27 C28 C29 . . -0.5(6)
C27 C28 C29 C30 . . 2.2(6)
C27 C28 C29 C24 . . -173.1(3)
C23 C24 C29 C28 . . -32.6(5)
C25 C24 C29 C28 . . 142.8(4)
C23 C24 C29 C30 . . 152.3(4)
C25 C24 C29 C30 . . -32.3(6)
C28 C29 C30 C31 . . -2.2(7)
C24 C29 C30 C31 . . 173.1(4)
C29 C30 C31 N2 . . 0.3(8)
C23 C22 N1 C26 . . 1.6(6)
C23 C22 N1 La1 . . -176.2(3)
C25 C26 N1 C22 . . -1.6(6)
C25 C26 N1 La1 . . 176.3(3)
O5 La1 N1 C22 . . 44.3(3)
O1 La1 N1 C22 . . -32.9(3)
O6 La1 N1 C22 2_566 . 134.1(3)
O3 La1 N1 C22 . . -171.0(3)
O4 La1 N1 C22 2_666 . -39.9(3)
O2 La1 N1 C22 2_666 . -145.2(3)
O7 La1 N1 C22 . . 84.2(3)
O1 La1 N1 C22 2_666 . -109.8(3)
C1 La1 N1 C22 2_666 . -127.2(3)
O5 La1 N1 C26 . . -133.3(3)
O1 La1 N1 C26 . . 149.4(3)
O6 La1 N1 C26 2_566 . -43.6(3)
O3 La1 N1 C26 . . 11.3(3)
O4 La1 N1 C26 2_666 . 142.4(3)
O2 La1 N1 C26 2_666 . 37.1(3)
O7 La1 N1 C26 . . -93.5(3)
O1 La1 N1 C26 2_666 . 72.6(3)
C1 La1 N1 C26 2_666 . 55.1(3)
C30 C31 N2 C27 . . 1.5(8)
C28 C27 N2 C31 . . -1.4(6)
O2 C1 O1 La1 . . -133.9(8)
C2 C1 O1 La1 . . 45.9(11)
La1 C1 O1 La1 2_666 . -133.7(9)
O2 C1 O1 La1 . 2_666 -0.1(3)
C2 C1 O1 La1 . 2_666 179.7(3)
O5 La1 O1 C1 . . -18.6(9)
O6 La1 O1 C1 2_566 . -110.5(9)
O3 La1 O1 C1 . . -160.7(9)
O4 La1 O1 C1 2_666 . 55.3(9)
O2 La1 O1 C1 2_666 . 140.6(9)
O7 La1 O1 C1 . . -85.6(9)
N1 La1 O1 C1 . . 48.3(10)
O1 La1 O1 C1 2_666 . 132.2(10)
C1 La1 O1 C1 2_666 . 136.2(9)
O5 La1 O1 La1 . 2_666 -150.76(8)
O6 La1 O1 La1 2_566 2_666 117.35(11)
O3 La1 O1 La1 . 2_666 67.13(8)
O4 La1 O1 La1 2_666 2_666 -76.81(8)
O2 La1 O1 La1 2_666 2_666 8.43(12)
O7 La1 O1 La1 . 2_666 142.21(10)
N1 La1 O1 La1 . 2_666 -83.86(14)
O1 La1 O1 La1 2_666 2_666 0.0
C1 La1 O1 La1 2_666 2_666 4.06(9)
O1 C1 O2 La1 . 2_666 0.2(4)
C2 C1 O2 La1 . 2_666 -179.6(2)
O4 C8 O3 La1 . . 18.3(6)
C9 C8 O3 La1 . . -161.2(3)
O5 La1 O3 C8 . . -135.0(4)
O1 La1 O3 C8 . . -47.8(4)
O6 La1 O3 C8 2_566 . 159.7(4)
O4 La1 O3 C8 2_666 . 0.5(4)
O2 La1 O3 C8 2_666 . 83.0(4)
O7 La1 O3 C8 . . -124.3(4)
N1 La1 O3 C8 . . 107.6(4)
O1 La1 O3 C8 2_666 . 33.7(4)
C1 La1 O3 C8 2_666 . 59.7(4)
O3 C8 O4 La1 . 2_666 -26.9(5)
C9 C8 O4 La1 . 2_666 152.5(2)
O6 C15 O5 La1 . . -69.7(5)
C16 C15 O5 La1 . . 110.4(4)
O1 La1 O5 C15 . . -52.3(4)
O6 La1 O5 C15 2_566 . 91.0(4)
O3 La1 O5 C15 . . 26.5(5)
O4 La1 O5 C15 2_666 . -121.1(4)
O2 La1 O5 C15 2_666 . 152.2(4)
O7 La1 O5 C15 . . 15.8(4)
N1 La1 O5 C15 . . 164.3(4)
O1 La1 O5 C15 2_666 . -131.8(4)
C1 La1 O5 C15 2_666 . -179.8(4)
O5 C15 O6 La1 . 2_566 -44.0(5)
C16 C15 O6 La1 . 2_566 135.9(3)
